data_7125193
loop_
_publ_author_name
'Yu, Liu-Zhu'
'Wei, Yin'
'Shi, Min'

_publ_section_title
;
 Copper-catalyzed cascade cyclization of 1,5-enynes via consecutive
 trifluoromethylazidation/diazidation and click reaction: self-assembly of
 triazole fused isoindolines.
;
_journal_issue 89
_journal_name_full 'Chemical communications (Cambridge, England)'
_journal_page_first 13163
_journal_page_last 13166
_journal_paper_doi 10.1039/c6cc07394h
_journal_volume 52
_journal_year 2016
_chemical_formula_sum 'C25 H18 F3 N3'
_chemical_formula_weight 417.42
_space_group_crystal_system monoclinic
_space_group_IT_number 15
_space_group_name_Hall '-C 2yc'
_space_group_name_H-M_alt 'C 1 2/c 1'
_atom_sites_solution_hydrogens geom
_audit_creation_method SHELXL-2013
_audit_update_record
;
2015-12-04 deposited with the CCDC.
2016-10-17 downloaded from the CCDC.
;
_cell_angle_alpha 90
_cell_angle_beta 117.251(8)
_cell_angle_gamma 90
_cell_formula_units_Z 8
_cell_length_a 21.381(8)
_cell_length_b 12.571(4)
_cell_length_c 16.690(6)
_cell_measurement_reflns_used 1616
_cell_measurement_temperature 293(2)
_cell_measurement_theta_max 40.879
_cell_measurement_theta_min 5.297
_cell_volume 3988(2)
_computing_cell_refinement 'Bruker SMART'
_computing_data_collection 'Bruker SMART'
_computing_data_reduction 'Bruker SHELXTL'
_computing_molecular_graphics 'Bruker SHELXTL'
_computing_publication_material 'Bruker SHELXTL'
_computing_structure_refinement 'SHELXL-2013 (Sheldrick, 2013)'
_computing_structure_solution 'Bruker SHELXTL'
_diffrn_ambient_temperature 293(2)
_diffrn_measured_fraction_theta_full 1.000
_diffrn_measured_fraction_theta_max 0.999
_diffrn_measurement_device_type 'CCD area detector'
_diffrn_measurement_method 'phi and omega scans'
_diffrn_radiation_type MoK\a
_diffrn_radiation_wavelength 0.71073
_diffrn_reflns_av_R_equivalents 0.0443
_diffrn_reflns_av_unetI/netI 0.0489
_diffrn_reflns_Laue_measured_fraction_full 1.000
_diffrn_reflns_Laue_measured_fraction_max 0.999
_diffrn_reflns_limit_h_max 26
_diffrn_reflns_limit_h_min -20
_diffrn_reflns_limit_k_max 15
_diffrn_reflns_limit_k_min -14
_diffrn_reflns_limit_l_max 20
_diffrn_reflns_limit_l_min -20
_diffrn_reflns_number 11038
_diffrn_reflns_point_group_measured_fraction_full 1.000
_diffrn_reflns_point_group_measured_fraction_max 0.999
_diffrn_reflns_theta_full 25.242
_diffrn_reflns_theta_max 25.997
_diffrn_reflns_theta_min 1.942
_exptl_absorpt_coefficient_mu 0.103
_exptl_absorpt_correction_T_max 0.7456
_exptl_absorpt_correction_T_min 0.6357
_exptl_absorpt_correction_type multi-scan
_exptl_absorpt_process_details sadabs
_exptl_crystal_colour colorless
_exptl_crystal_density_diffrn 1.390
_exptl_crystal_description prismatic
_exptl_crystal_F_000 1728
_exptl_crystal_size_max 0.210
_exptl_crystal_size_mid 0.160
_exptl_crystal_size_min 0.130
_refine_diff_density_max 0.251
_refine_diff_density_min -0.250
_refine_diff_density_rms 0.035
_refine_ls_extinction_method none
_refine_ls_goodness_of_fit_ref 1.046
_refine_ls_hydrogen_treatment constr
_refine_ls_matrix_type full
_refine_ls_number_parameters 280
_refine_ls_number_reflns 3920
_refine_ls_number_restraints 0
_refine_ls_restrained_S_all 1.046
_refine_ls_R_factor_all 0.0823
_refine_ls_R_factor_gt 0.0516
_refine_ls_shift/su_max 0.000
_refine_ls_shift/su_mean 0.000
_refine_ls_structure_factor_coef Fsqd
_refine_ls_weighting_details 'w=1/[\s^2^(Fo^2^)+(0.0593P)^2^+0.9045P] where P=(Fo^2^+2Fc^2^)/3'
_refine_ls_weighting_scheme calc
_refine_ls_wR_factor_gt 0.1250
_refine_ls_wR_factor_ref 0.1386
_reflns_Friedel_coverage 0.000
_reflns_number_gt 2605
_reflns_number_total 3920
_reflns_threshold_expression 'I > 2\s(I)'
_cod_data_source_file c6cc07394h2.cif
_cod_data_source_block cd15293
_cod_original_sg_symbol_H-M 'C 2/c'
_cod_database_code 7125193
_shelx_space_group_comment
; 
The symmetry employed for this shelxl refinement is uniquely defined 
by the following loop, which should always be used as a source of 
symmetry information in preference to the above space-group names. 
They are only intended as comments. 
;
_shelx_estimated_absorpt_t_min 0.979
_shelx_estimated_absorpt_t_max 0.987
_shelxl_version_number 2013-4

loop_
_space_group_symop_operation_xyz
'x, y, z'
'-x, y, -z+1/2'
'x+1/2, y+1/2, z'
'-x+1/2, y+1/2, -z+1/2'
'-x, -y, -z'
'x, -y, z-1/2'
'-x+1/2, -y+1/2, -z'
'x+1/2, -y+1/2, z-1/2'

loop_
_atom_site_label
_atom_site_type_symbol
_atom_site_fract_x
_atom_site_fract_y
_atom_site_fract_z
_atom_site_U_iso_or_equiv
_atom_site_adp_type
_atom_site_occupancy
_atom_site_site_symmetry_order
_atom_site_calc_flag
_atom_site_refinement_flags_posn
_atom_site_refinement_flags_adp
F1 F 0.13240(10) 0.21091(17) -0.03875(11) 0.1185(7) Uani 1 1 d . .
F2 F 0.07134(8) 0.19103(16) 0.02797(13) 0.1159(7) Uani 1 1 d . .
F3 F 0.10580(9) 0.34311(12) 0.01508(12) 0.1048(6) Uani 1 1 d . .
N1 N 0.20747(8) 0.04359(13) 0.07632(11) 0.0434(4) Uani 1 1 d . .
N2 N 0.23982(9) 0.04750(14) 0.02424(12) 0.0516(5) Uani 1 1 d . .
N3 N 0.21637(9) -0.03475(14) -0.03000(11) 0.0519(5) Uani 1 1 d . .
C1 C 0.16939(10) -0.09040(16) -0.01268(13) 0.0445(5) Uani 1 1 d . .
C2 C 0.16416(10) -0.04043(15) 0.05688(13) 0.0422(5) Uani 1 1 d . .
C3 C 0.13177(10) -0.03639(16) 0.11615(13) 0.0440(5) Uani 1 1 d . .
C4 C 0.08423(12) -0.10287(19) 0.12545(15) 0.0595(6) Uani 1 1 d . .
H4 H 0.0692 -0.1650 0.0918 0.071 Uiso 1 1 calc R U
C5 C 0.05959(13) -0.0755(2) 0.18537(17) 0.0729(8) Uani 1 1 d . .
H5 H 0.0279 -0.1199 0.1929 0.087 Uiso 1 1 calc R U
C6 C 0.08114(13) 0.0169(2) 0.23434(17) 0.0686(7) Uani 1 1 d . .
H6 H 0.0634 0.0347 0.2741 0.082 Uiso 1 1 calc R U
C7 C 0.12844(11) 0.08329(19) 0.22551(15) 0.0559(6) Uani 1 1 d . .
H7 H 0.1420 0.1465 0.2579 0.067 Uiso 1 1 calc R U
C8 C 0.15553(10) 0.05518(16) 0.16826(13) 0.0442(5) Uani 1 1 d . .
C9 C 0.21107(10) 0.11254(15) 0.15055(13) 0.0418(5) Uani 1 1 d . .
C10 C 0.19042(11) 0.22806(16) 0.11884(14) 0.0480(5) Uani 1 1 d . .
C11 C 0.24375(14) 0.31429(18) 0.13892(18) 0.0642(7) Uani 1 1 d . .
H11A H 0.2930 0.2946 0.1702 0.077 Uiso 1 1 calc R U
H11B H 0.2329 0.3705 0.0947 0.077 Uiso 1 1 calc R U
C12 C 0.20312(13) 0.31070(17) 0.18998(17) 0.0618(6) Uani 1 1 d . .
H12A H 0.1672 0.3645 0.1769 0.074 Uiso 1 1 calc R U
H12B H 0.2274 0.2886 0.2525 0.074 Uiso 1 1 calc R U
C13 C 0.12567(14) 0.2426(2) 0.03253(19) 0.0672(7) Uani 1 1 d . .
C14 C 0.28439(10) 0.10514(15) 0.23085(14) 0.0441(5) Uani 1 1 d . .
C15 C 0.34311(12) 0.11126(17) 0.21717(17) 0.0595(6) Uani 1 1 d . .
H15 H 0.3381 0.1187 0.1591 0.071 Uiso 1 1 calc R U
C16 C 0.40947(13) 0.1063(2) 0.2896(2) 0.0772(8) Uani 1 1 d . .
H16 H 0.4490 0.1108 0.2800 0.093 Uiso 1 1 calc R U
C17 C 0.41749(15) 0.0949(2) 0.3756(2) 0.0787(8) Uani 1 1 d . .
H17 H 0.4623 0.0916 0.4242 0.094 Uiso 1 1 calc R U
C18 C 0.36019(14) 0.08837(19) 0.38963(17) 0.0697(7) Uani 1 1 d . .
H18 H 0.3656 0.0805 0.4478 0.084 Uiso 1 1 calc R U
C19 C 0.29393(12) 0.09340(16) 0.31794(15) 0.0532(6) Uani 1 1 d . .
H19 H 0.2548 0.0888 0.3283 0.064 Uiso 1 1 calc R U
C20 C 0.13451(11) -0.18701(16) -0.06232(13) 0.0477(5) Uani 1 1 d . .
C21 C 0.06703(12) -0.21061(19) -0.07943(15) 0.0613(6) Uani 1 1 d . .
H21 H 0.0420 -0.1629 -0.0625 0.074 Uiso 1 1 calc R U
C22 C 0.03595(14) -0.3042(2) -0.12139(17) 0.0772(8) Uani 1 1 d . .
H22 H -0.0097 -0.3202 -0.1322 0.093 Uiso 1 1 calc R U
C23 C 0.07284(17) -0.3742(2) -0.14725(17) 0.0780(8) Uani 1 1 d . .
H23 H 0.0525 -0.4385 -0.1742 0.094 Uiso 1 1 calc R U
C24 C 0.13871(15) -0.34992(19) -0.13372(15) 0.0674(7) Uani 1 1 d . .
H24 H 0.1628 -0.3965 -0.1531 0.081 Uiso 1 1 calc R U
C25 C 0.17006(13) -0.25666(18) -0.09139(14) 0.0547(6) Uani 1 1 d . .
H25 H 0.2153 -0.2403 -0.0823 0.066 Uiso 1 1 calc R U

loop_
_atom_site_aniso_label
_atom_site_aniso_U_11
_atom_site_aniso_U_22
_atom_site_aniso_U_33
_atom_site_aniso_U_23
_atom_site_aniso_U_13
_atom_site_aniso_U_12
F1 0.1313(16) 0.1486(17) 0.0526(9) 0.0018(10) 0.0223(10) 0.0532(13)
F2 0.0573(10) 0.1298(15) 0.1202(14) 0.0375(12) 0.0059(9) -0.0108(10)
F3 0.1037(12) 0.0722(11) 0.0990(12) 0.0173(9) 0.0124(10) 0.0270(9)
N1 0.0501(10) 0.0459(10) 0.0431(9) -0.0050(8) 0.0289(8) -0.0062(8)
N2 0.0629(11) 0.0569(11) 0.0486(10) -0.0029(9) 0.0372(9) -0.0035(9)
N3 0.0644(12) 0.0541(11) 0.0458(10) -0.0051(9) 0.0327(9) -0.0022(9)
C1 0.0529(12) 0.0453(12) 0.0373(11) -0.0017(9) 0.0224(9) 0.0011(9)
C2 0.0465(11) 0.0425(11) 0.0393(11) -0.0026(9) 0.0210(9) -0.0051(9)
C3 0.0476(11) 0.0486(12) 0.0401(11) -0.0060(9) 0.0238(9) -0.0080(9)
C4 0.0666(15) 0.0640(15) 0.0566(14) -0.0158(12) 0.0356(12) -0.0231(12)
C5 0.0728(17) 0.0905(19) 0.0747(17) -0.0213(15) 0.0505(15) -0.0338(14)
C6 0.0675(15) 0.0939(19) 0.0644(15) -0.0222(14) 0.0476(13) -0.0236(14)
C7 0.0597(14) 0.0636(14) 0.0560(13) -0.0189(12) 0.0364(11) -0.0141(11)
C8 0.0456(11) 0.0483(12) 0.0414(11) -0.0047(10) 0.0222(9) -0.0055(9)
C9 0.0475(11) 0.0417(11) 0.0422(11) -0.0052(9) 0.0257(9) -0.0049(9)
C10 0.0534(13) 0.0441(12) 0.0504(12) -0.0013(10) 0.0271(11) -0.0028(9)
C11 0.0728(16) 0.0466(13) 0.0756(17) 0.0073(12) 0.0360(14) -0.0083(11)
C12 0.0812(17) 0.0438(13) 0.0639(15) -0.0053(11) 0.0361(13) -0.0007(11)
C13 0.0656(16) 0.0603(16) 0.0707(17) 0.0046(13) 0.0269(14) 0.0080(13)
C14 0.0465(12) 0.0342(11) 0.0532(13) -0.0057(9) 0.0241(10) -0.0036(8)
C15 0.0542(14) 0.0615(15) 0.0658(15) -0.0158(12) 0.0301(12) -0.0072(11)
C16 0.0503(15) 0.0780(18) 0.100(2) -0.0295(17) 0.0316(15) -0.0058(12)
C17 0.0636(17) 0.0664(17) 0.0753(19) -0.0161(15) 0.0053(14) 0.0033(13)
C18 0.0726(18) 0.0604(15) 0.0582(15) -0.0009(12) 0.0145(13) -0.0021(13)
C19 0.0599(14) 0.0448(12) 0.0510(13) -0.0015(10) 0.0220(11) -0.0061(10)
C20 0.0589(13) 0.0484(12) 0.0300(10) -0.0018(9) 0.0154(10) 0.0039(10)
C21 0.0578(15) 0.0703(16) 0.0481(13) -0.0120(12) 0.0176(11) -0.0020(12)
C22 0.0684(17) 0.0849(19) 0.0612(16) -0.0198(15) 0.0150(13) -0.0200(14)
C23 0.095(2) 0.0601(16) 0.0542(15) -0.0177(13) 0.0126(15) -0.0076(15)
C24 0.0860(19) 0.0575(15) 0.0426(13) -0.0083(12) 0.0156(13) 0.0126(14)
C25 0.0672(14) 0.0534(13) 0.0363(11) -0.0025(10) 0.0176(11) 0.0073(11)

loop_
_atom_type_symbol
_atom_type_description
_atom_type_scat_dispersion_real
_atom_type_scat_dispersion_imag
_atom_type_scat_source
C C 0.0033 0.0016 'International Tables Vol C Tables 4.2.6.8 and 6.1.1.4'
H H 0.0000 0.0000 'International Tables Vol C Tables 4.2.6.8 and 6.1.1.4'
N N 0.0061 0.0033 'International Tables Vol C Tables 4.2.6.8 and 6.1.1.4'
F F 0.0171 0.0103 'International Tables Vol C Tables 4.2.6.8 and 6.1.1.4'

loop_
_geom_angle_atom_site_label_1
_geom_angle_atom_site_label_2
_geom_angle_atom_site_label_3
_geom_angle
N2 N1 C2 112.13(16)
N2 N1 C9 132.56(16)
C2 N1 C9 115.30(16)
N3 N2 N1 105.75(16)
N2 N3 C1 110.16(16)
N3 C1 C2 107.43(17)
N3 C1 C20 122.68(18)
C2 C1 C20 129.88(19)
N1 C2 C1 104.53(17)
N1 C2 C3 107.49(16)
C1 C2 C3 147.95(19)
C4 C3 C8 120.55(19)
C4 C3 C2 131.68(19)
C8 C3 C2 107.75(17)
C5 C4 C3 118.6(2)
C5 C4 H4 120.7
C3 C4 H4 120.7
C4 C5 C6 120.7(2)
C4 C5 H5 119.6
C6 C5 H5 119.6
C7 C6 C5 120.9(2)
C7 C6 H6 119.5
C5 C6 H6 119.5
C6 C7 C8 119.1(2)
C6 C7 H7 120.5
C8 C7 H7 120.5
C7 C8 C3 119.94(19)
C7 C8 C9 128.78(18)
C3 C8 C9 111.28(17)
N1 C9 C14 109.66(15)
N1 C9 C8 97.92(15)
C14 C9 C8 112.16(16)
N1 C9 C10 111.51(16)
C14 C9 C10 112.10(15)
C8 C9 C10 112.66(16)
C13 C10 C11 113.9(2)
C13 C10 C12 115.60(19)
C11 C10 C12 58.65(15)
C13 C10 C9 116.33(18)
C11 C10 C9 122.50(19)
C12 C10 C9 117.38(18)
C12 C11 C10 61.01(15)
C12 C11 H11A 117.7
C10 C11 H11A 117.7
C12 C11 H11B 117.7
C10 C11 H11B 117.7
H11A C11 H11B 114.8
C11 C12 C10 60.34(15)
C11 C12 H12A 117.7
C10 C12 H12A 117.7
C11 C12 H12B 117.7
C10 C12 H12B 117.7
H12A C12 H12B 114.9
F2 C13 F3 106.0(2)
F2 C13 F1 105.0(2)
F3 C13 F1 104.2(2)
F2 C13 C10 114.0(2)
F3 C13 C10 113.2(2)
F1 C13 C10 113.5(2)
C15 C14 C19 118.3(2)
C15 C14 C9 119.9(2)
C19 C14 C9 121.82(19)
C14 C15 C16 120.1(3)
C14 C15 H15 119.9
C16 C15 H15 119.9
C17 C16 C15 120.4(3)
C17 C16 H16 119.8
C15 C16 H16 119.8
C18 C17 C16 119.9(3)
C18 C17 H17 120.1
C16 C17 H17 120.1
C17 C18 C19 120.1(3)
C17 C18 H18 120.0
C19 C18 H18 120.0
C18 C19 C14 121.2(2)
C18 C19 H19 119.4
C14 C19 H19 119.4
C21 C20 C25 119.0(2)
C21 C20 C1 120.8(2)
C25 C20 C1 120.2(2)
C20 C21 C22 120.6(2)
C20 C21 H21 119.7
C22 C21 H21 119.7
C21 C22 C23 119.6(3)
C21 C22 H22 120.2
C23 C22 H22 120.2
C24 C23 C22 120.3(2)
C24 C23 H23 119.8
C22 C23 H23 119.8
C23 C24 C25 120.2(2)
C23 C24 H24 119.9
C25 C24 H24 119.9
C24 C25 C20 120.2(2)
C24 C25 H25 119.9
C20 C25 H25 119.9

loop_
_geom_bond_atom_site_label_1
_geom_bond_atom_site_label_2
_geom_bond_distance
F1 C13 1.324(3)
F2 C13 1.302(3)
F3 C13 1.322(3)
N1 N2 1.337(2)
N1 C2 1.343(2)
N1 C9 1.485(2)
N2 N3 1.313(2)
N3 C1 1.359(2)
C1 C2 1.369(3)
C1 C20 1.467(3)
C2 C3 1.445(3)
C3 C4 1.379(3)
C3 C8 1.391(3)
C4 C5 1.371(3)
C4 H4 0.9300
C5 C6 1.372(3)
C5 H5 0.9300
C6 C7 1.370(3)
C6 H6 0.9300
C7 C8 1.371(3)
C7 H7 0.9300
C8 C9 1.529(3)
C9 C14 1.529(3)
C9 C10 1.540(3)
C10 C13 1.483(3)
C10 C11 1.496(3)
C10 C12 1.506(3)
C11 C12 1.470(3)
C11 H11A 0.9700
C11 H11B 0.9700
C12 H12A 0.9700
C12 H12B 0.9700
C14 C15 1.377(3)
C14 C19 1.380(3)
C15 C16 1.381(3)
C15 H15 0.9300
C16 C17 1.374(4)
C16 H16 0.9300
C17 C18 1.351(4)
C17 H17 0.9300
C18 C19 1.375(3)
C18 H18 0.9300
C19 H19 0.9300
C20 C21 1.369(3)
C20 C25 1.385(3)
C21 C22 1.375(3)
C21 H21 0.9300
C22 C23 1.376(4)
C22 H22 0.9300
C23 C24 1.355(4)
C23 H23 0.9300
C24 C25 1.375(3)
C24 H24 0.9300
C25 H25 0.9300

loop_
_geom_torsion_atom_site_label_1
_geom_torsion_atom_site_label_2
_geom_torsion_atom_site_label_3
_geom_torsion_atom_site_label_4
_geom_torsion
C2 N1 N2 N3 0.6(2)
C9 N1 N2 N3 179.79(18)
N1 N2 N3 C1 0.1(2)
N2 N3 C1 C2 -0.8(2)
N2 N3 C1 C20 -179.62(17)
N2 N1 C2 C1 -1.0(2)
C9 N1 C2 C1 179.62(16)
N2 N1 C2 C3 -179.52(16)
C9 N1 C2 C3 1.1(2)
N3 C1 C2 N1 1.0(2)
C20 C1 C2 N1 179.81(19)
N3 C1 C2 C3 178.3(3)
C20 C1 C2 C3 -2.9(5)
N1 C2 C3 C4 -179.2(2)
C1 C2 C3 C4 3.5(5)
N1 C2 C3 C8 2.4(2)
C1 C2 C3 C8 -174.9(3)
C8 C3 C4 C5 1.6(3)
C2 C3 C4 C5 -176.6(2)
C3 C4 C5 C6 0.8(4)
C4 C5 C6 C7 -0.8(4)
C5 C6 C7 C8 -1.5(4)
C6 C7 C8 C3 3.8(3)
C6 C7 C8 C9 -176.7(2)
C4 C3 C8 C7 -4.0(3)
C2 C3 C8 C7 174.66(19)
C4 C3 C8 C9 176.52(19)
C2 C3 C8 C9 -4.9(2)
N2 N1 C9 C14 -65.9(3)
C2 N1 C9 C14 113.32(18)
N2 N1 C9 C8 177.13(19)
C2 N1 C9 C8 -3.7(2)
N2 N1 C9 C10 58.9(3)
C2 N1 C9 C10 -121.92(18)
C7 C8 C9 N1 -174.4(2)
C3 C8 C9 N1 5.1(2)
C7 C8 C9 C14 70.5(3)
C3 C8 C9 C14 -109.99(19)
C7 C8 C9 C10 -57.1(3)
C3 C8 C9 C10 122.40(18)
N1 C9 C10 C13 46.9(2)
C14 C9 C10 C13 170.27(19)
C8 C9 C10 C13 -62.1(2)
N1 C9 C10 C11 -101.5(2)
C14 C9 C10 C11 21.9(3)
C8 C9 C10 C11 149.6(2)
N1 C9 C10 C12 -170.06(17)
C14 C9 C10 C12 -46.7(2)
C8 C9 C10 C12 81.0(2)
C13 C10 C11 C12 106.5(2)
C9 C10 C11 C12 -104.5(2)
C13 C10 C12 C11 -103.5(2)
C9 C10 C12 C11 113.1(2)
C11 C10 C13 F2 -158.6(2)
C12 C10 C13 F2 -93.3(3)
C9 C10 C13 F2 50.4(3)
C11 C10 C13 F3 -37.3(3)
C12 C10 C13 F3 27.9(3)
C9 C10 C13 F3 171.6(2)
C11 C10 C13 F1 81.2(3)
C12 C10 C13 F1 146.5(2)
C9 C10 C13 F1 -69.8(3)
N1 C9 C14 C15 45.7(2)
C8 C9 C14 C15 153.38(18)
C10 C9 C14 C15 -78.7(2)
N1 C9 C14 C19 -134.93(19)
C8 C9 C14 C19 -27.3(3)
C10 C9 C14 C19 100.6(2)
C19 C14 C15 C16 -0.4(3)
C9 C14 C15 C16 179.0(2)
C14 C15 C16 C17 0.3(4)
C15 C16 C17 C18 0.0(4)
C16 C17 C18 C19 -0.1(4)
C17 C18 C19 C14 0.0(3)
C15 C14 C19 C18 0.3(3)
C9 C14 C19 C18 -179.06(19)
N3 C1 C20 C21 -146.3(2)
C2 C1 C20 C21 35.1(3)
N3 C1 C20 C25 34.7(3)
C2 C1 C20 C25 -143.9(2)
C25 C20 C21 C22 2.8(3)
C1 C20 C21 C22 -176.2(2)
C20 C21 C22 C23 -0.7(4)
C21 C22 C23 C24 -1.8(4)
C22 C23 C24 C25 2.1(4)
C23 C24 C25 C20 0.0(3)
C21 C20 C25 C24 -2.5(3)
C1 C20 C25 C24 176.57(19)
